data_7016881
loop_
_publ_author_name
'Zhang, Wenhua'
'Hor, T. S. Andy'

_publ_section_title
;
 Complexation of 1,1'-bis(diphenylphosphino)ferrocene dioxide
 (dppfO(2)) with 3d metals and revisit of its coordination to Pd(ii).
;
_journal_issue 40
_journal_name_full 'Dalton transactions (Cambridge, England : 2003)'
_journal_page_first 10725
_journal_page_last 10730
_journal_paper_doi 10.1039/c1dt10920k
_journal_volume 40
_journal_year 2011
_chemical_formula_sum 'C34 H28.5 Cl2 Fe O2.25 P2 Zn'
_chemical_formula_weight 727.13
_chemical_name_systematic
;
?
;
_space_group_IT_number 61
_symmetry_cell_setting orthorhombic
_symmetry_space_group_name_Hall '-P 2ac 2ab'
_symmetry_space_group_name_H-M 'P b c a'
_atom_sites_solution_hydrogens geom
_atom_sites_solution_primary direct
_atom_sites_solution_secondary difmap
_audit_creation_method SHELXL-97
_cell_angle_alpha 90.00
_cell_angle_beta 90.00
_cell_angle_gamma 90.00
_cell_formula_units_Z 8
_cell_length_a 11.3093(4)
_cell_length_b 18.4373(7)
_cell_length_c 31.0211(10)
_cell_measurement_reflns_used 2264
_cell_measurement_temperature 223(2)
_cell_measurement_theta_max 19.53
_cell_measurement_theta_min 2.21
_cell_volume 6468.3(4)
_computing_cell_refinement 'Bruker SMART'
_computing_data_collection 'Bruker SMART'
_computing_data_reduction 'Bruker SAINT'
_computing_molecular_graphics 'Bruker SHELXTL'
_computing_publication_material 'Bruker SHELXTL'
_computing_structure_refinement 'SHELXL-97 (Sheldrick, 1997)'
_computing_structure_solution 'SHELXS-97 (Sheldrick, 1990)'
_diffrn_ambient_temperature 223(2)
_diffrn_measured_fraction_theta_full 1.000
_diffrn_measured_fraction_theta_max 1.000
_diffrn_measurement_device_type 'CCD area detector'
_diffrn_measurement_method 'phi and omega scans'
_diffrn_radiation_monochromator graphite
_diffrn_radiation_source 'fine-focus sealed tube'
_diffrn_radiation_type MoK\a
_diffrn_radiation_wavelength 0.71073
_diffrn_reflns_av_R_equivalents 0.1108
_diffrn_reflns_av_sigmaI/netI 0.0768
_diffrn_reflns_limit_h_max 14
_diffrn_reflns_limit_h_min -14
_diffrn_reflns_limit_k_max 23
_diffrn_reflns_limit_k_min -23
_diffrn_reflns_limit_l_max 32
_diffrn_reflns_limit_l_min -40
_diffrn_reflns_number 43884
_diffrn_reflns_theta_full 27.50
_diffrn_reflns_theta_max 27.50
_diffrn_reflns_theta_min 2.21
_exptl_absorpt_coefficient_mu 1.485
_exptl_absorpt_correction_T_max 0.8657
_exptl_absorpt_correction_T_min 0.6169
_exptl_absorpt_process_details 'SADABS, (Sheldrick 2001)'
_exptl_crystal_colour Orange
_exptl_crystal_density_diffrn 1.493
_exptl_crystal_density_meas ?
_exptl_crystal_density_method 'not measured'
_exptl_crystal_description Rod
_exptl_crystal_F_000 2964
_exptl_crystal_size_max 0.36
_exptl_crystal_size_mid 0.26
_exptl_crystal_size_min 0.10
_refine_diff_density_max 2.550
_refine_diff_density_min -0.683
_refine_diff_density_rms 0.112
_refine_ls_extinction_method none
_refine_ls_goodness_of_fit_ref 1.051
_refine_ls_hydrogen_treatment mixed
_refine_ls_matrix_type full
_refine_ls_number_parameters 394
_refine_ls_number_reflns 7423
_refine_ls_number_restraints 3
_refine_ls_restrained_S_all 1.051
_refine_ls_R_factor_all 0.1051
_refine_ls_R_factor_gt 0.0699
_refine_ls_shift/su_max 0.000
_refine_ls_shift/su_mean 0.000
_refine_ls_structure_factor_coef Fsqd
_refine_ls_weighting_details 'calc w=1/[\s^2^(Fo^2^)+(0.0595P)^2^+14.3187P] where P=(Fo^2^+2Fc^2^)/3'
_refine_ls_weighting_scheme calc
_refine_ls_wR_factor_gt 0.1472
_refine_ls_wR_factor_ref 0.1619
_reflns_number_gt 5215
_reflns_number_total 7423
_reflns_threshold_expression >2sigma(I)
_cod_data_source_file c1dt10920k.txt
_cod_data_source_block Cpd12
_cod_depositor_comments
;
The following automatic conversions were performed:

'_symmetry_cell_setting' value 'Orthorhombic' changed to
'orthorhombic' according to
/home/saulius/struct/CIF-dictionaries/cif_core.dic dictionary named
'cif_core.dic' version 2.4.1 from 2010-06-29.

Automatic conversion script
Id: cif_fix_values 1715 2011-07-08 13:25:40Z adriana 

The following automatic conversions were performed:

'_exptl_crystal_density_meas' value 'not measured' was changed to '?'
- the value is perceived as not measured.

Automatic conversion script
Id: cif_fix_values 3008 2015-01-20 13:52:24Z robertas 
;
_cod_original_sg_symbol_H-M Pbca
_cod_original_formula_sum 'C34 H28.50 Cl2 Fe O2.25 P2 Zn'
_cod_database_code 7016881

loop_
_symmetry_equiv_pos_as_xyz
'x, y, z'
'-x+1/2, -y, z+1/2'
'-x, y+1/2, -z+1/2'
'x+1/2, -y+1/2, -z'
'-x, -y, -z'
'x-1/2, y, -z-1/2'
'x, -y-1/2, z-1/2'
'-x-1/2, y-1/2, z'

loop_
_atom_site_label
_atom_site_type_symbol
_atom_site_fract_x
_atom_site_fract_y
_atom_site_fract_z
_atom_site_U_iso_or_equiv
_atom_site_adp_type
_atom_site_occupancy
_atom_site_symmetry_multiplicity
_atom_site_calc_flag
_atom_site_refinement_flags
Zn1 Zn 1.01558(5) 0.35971(3) 0.120589(18) 0.02690(16) Uani 1 1 d .
Fe1 Fe 0.73156(7) 0.17913(4) 0.11191(2) 0.02764(19) Uani 1 1 d .
Cl1 Cl 1.05495(14) 0.45561(7) 0.16098(5) 0.0445(4) Uani 1 1 d .
Cl2 Cl 1.14029(17) 0.32562(10) 0.07005(6) 0.0680(5) Uani 1 1 d .
P1 P 0.93051(11) 0.22644(7) 0.19013(4) 0.0246(3) Uani 1 1 d .
P2 P 0.77690(11) 0.34126(7) 0.06042(4) 0.0259(3) Uani 1 1 d .
O1 O 0.9916(3) 0.27612(19) 0.15923(11) 0.0346(8) Uani 1 1 d .
O2 O 0.8567(3) 0.37123(18) 0.09431(11) 0.0332(8) Uani 1 1 d .
C1 C 0.7894(4) 0.1955(3) 0.17305(15) 0.0284(11) Uani 1 1 d .
C2 C 0.7507(5) 0.1221(3) 0.16780(15) 0.0349(13) Uani 1 1 d .
H2 H 0.7996 0.0780 0.1718 0.042 Uiso 1 1 calc R
C3 C 0.6301(5) 0.1237(3) 0.15573(18) 0.0456(15) Uani 1 1 d .
H3 H 0.5805 0.0808 0.1493 0.055 Uiso 1 1 calc R
C4 C 0.5930(5) 0.1958(3) 0.15356(17) 0.0412(14) Uani 1 1 d .
H4 H 0.5129 0.2126 0.1454 0.049 Uiso 1 1 calc R
C5 C 0.6908(5) 0.2414(3) 0.16423(16) 0.0337(12) Uani 1 1 d .
H5 H 0.6903 0.2951 0.1653 0.040 Uiso 1 1 calc R
C6 C 0.7677(5) 0.2451(3) 0.06107(14) 0.0278(11) Uani 1 1 d .
C7 C 0.6663(5) 0.1999(3) 0.05216(15) 0.0389(13) Uani 1 1 d .
H7 H 0.5855 0.2171 0.0454 0.047 Uiso 1 1 calc R
C8 C 0.7028(6) 0.1271(3) 0.05465(18) 0.0489(17) Uani 1 1 d .
H8 H 0.6518 0.0841 0.0503 0.059 Uiso 1 1 calc R
C9 C 0.8255(6) 0.1259(3) 0.06481(17) 0.0453(15) Uani 1 1 d .
H9 H 0.8739 0.0817 0.0691 0.054 Uiso 1 1 calc R
C10 C 0.8658(5) 0.1977(3) 0.06896(15) 0.0313(12) Uani 1 1 d .
H10 H 0.9473 0.2129 0.0763 0.038 Uiso 1 1 calc R
C1A C 0.9058(4) 0.2699(2) 0.24087(15) 0.0259(10) Uani 1 1 d .
C2A C 0.8114(5) 0.2503(3) 0.26792(16) 0.0349(12) Uani 1 1 d .
H2A H 0.7590 0.2134 0.2594 0.042 Uiso 1 1 calc R
C3A C 0.7949(5) 0.2849(3) 0.30704(19) 0.0452(15) Uani 1 1 d .
H3A H 0.7320 0.2713 0.3252 0.054 Uiso 1 1 calc R
C4A C 0.8707(6) 0.3392(3) 0.3192(2) 0.0478(15) Uani 1 1 d .
H4A H 0.8588 0.3632 0.3456 0.057 Uiso 1 1 calc R
C5A C 0.9641(5) 0.3589(3) 0.29324(19) 0.0419(14) Uani 1 1 d .
H5A H 1.0158 0.3960 0.3020 0.050 Uiso 1 1 calc R
C6A C 0.9821(5) 0.3243(3) 0.25423(17) 0.0330(12) Uani 1 1 d .
H6A H 1.0462 0.3377 0.2367 0.040 Uiso 1 1 calc R
C1B C 1.0215(4) 0.1483(3) 0.19909(15) 0.0275(11) Uani 1 1 d .
C2B C 1.1101(5) 0.1322(3) 0.16948(17) 0.0362(13) Uani 1 1 d .
H2B H 1.1187 0.1606 0.1445 0.043 Uiso 1 1 calc R
C3B C 1.1857(5) 0.0746(3) 0.17677(19) 0.0451(15) Uani 1 1 d .
H3B H 1.2471 0.0650 0.1572 0.054 Uiso 1 1 calc R
C4B C 1.1719(5) 0.0313(3) 0.2123(2) 0.0473(15) Uani 1 1 d .
H4B H 1.2228 -0.0083 0.2166 0.057 Uiso 1 1 calc R
C5B C 1.0840(6) 0.0458(3) 0.24142(18) 0.0452(15) Uani 1 1 d .
H5B H 1.0744 0.0160 0.2657 0.054 Uiso 1 1 calc R
C6B C 1.0092(5) 0.1045(3) 0.23501(17) 0.0370(13) Uani 1 1 d .
H6B H 0.9498 0.1147 0.2553 0.044 Uiso 1 1 calc R
C1C C 0.6331(5) 0.3808(3) 0.06759(16) 0.0319(12) Uani 1 1 d .
C2C C 0.5423(5) 0.3702(4) 0.0378(2) 0.0511(16) Uani 1 1 d .
H2C H 0.5540 0.3405 0.0135 0.061 Uiso 1 1 calc R
C3C C 0.4341(6) 0.4041(5) 0.0445(2) 0.069(2) Uani 1 1 d .
H3C H 0.3711 0.3955 0.0255 0.082 Uiso 1 1 calc R
C4C C 0.4186(5) 0.4501(4) 0.0788(2) 0.059(2) Uani 1 1 d .
H4C H 0.3457 0.4737 0.0827 0.071 Uiso 1 1 calc R
C5C C 0.5084(6) 0.4617(3) 0.1074(2) 0.0477(16) Uani 1 1 d .
H5C H 0.4971 0.4933 0.1308 0.057 Uiso 1 1 calc R
C6C C 0.6154(5) 0.4272(3) 0.10211(17) 0.0351(12) Uani 1 1 d .
H6C H 0.6767 0.4352 0.1220 0.042 Uiso 1 1 calc R
C1D C 0.8215(4) 0.3655(3) 0.00685(16) 0.0296(11) Uani 1 1 d .
C2D C 0.8147(5) 0.3174(3) -0.02683(17) 0.0408(13) Uani 1 1 d .
H2D H 0.7917 0.2691 -0.0220 0.049 Uiso 1 1 calc R
C3D C 0.8425(6) 0.3410(4) -0.0684(2) 0.0595(19) Uani 1 1 d .
H3D H 0.8363 0.3086 -0.0917 0.071 Uiso 1 1 calc R
C4D C 0.8781(5) 0.4100(5) -0.0755(2) 0.065(2) Uani 1 1 d .
H4D H 0.8989 0.4246 -0.1035 0.078 Uiso 1 1 calc R
C5D C 0.8843(6) 0.4586(4) -0.0423(3) 0.065(2) Uani 1 1 d .
H5D H 0.9070 0.5068 -0.0475 0.078 Uiso 1 1 calc R
C6D C 0.8566(6) 0.4359(3) -0.0010(2) 0.0507(16) Uani 1 1 d .
H6D H 0.8618 0.4689 0.0220 0.061 Uiso 1 1 calc R
O1W O 0.7685(13) 0.4232(8) 0.1946(4) 0.035(3) Uani 0.25 1 d PD
H2W H 0.73(2) 0.460(9) 0.201(7) 0.080 Uiso 0.25 1 d PD
H1W H 0.79(2) 0.401(12) 0.217(4) 0.080 Uiso 0.25 1 d PD

loop_
_atom_site_aniso_label
_atom_site_aniso_U_11
_atom_site_aniso_U_22
_atom_site_aniso_U_33
_atom_site_aniso_U_23
_atom_site_aniso_U_13
_atom_site_aniso_U_12
Zn1 0.0257(3) 0.0232(3) 0.0318(3) 0.0016(2) 0.0026(2) -0.0010(2)
Fe1 0.0346(4) 0.0237(4) 0.0246(4) -0.0007(3) 0.0002(3) -0.0088(3)
Cl1 0.0585(10) 0.0273(7) 0.0478(8) -0.0025(6) -0.0123(7) -0.0090(6)
Cl2 0.0655(12) 0.0620(11) 0.0765(12) -0.0061(9) 0.0428(10) 0.0039(9)
P1 0.0266(7) 0.0223(6) 0.0250(6) 0.0029(5) 0.0004(5) -0.0043(5)
P2 0.0266(7) 0.0241(6) 0.0269(6) 0.0003(5) -0.0039(5) -0.0014(5)
O1 0.038(2) 0.031(2) 0.035(2) 0.0100(15) -0.0025(16) -0.0107(16)
O2 0.032(2) 0.0294(19) 0.038(2) -0.0082(15) -0.0120(16) 0.0039(15)
C1 0.032(3) 0.030(3) 0.023(2) 0.002(2) 0.006(2) -0.006(2)
C2 0.046(3) 0.032(3) 0.027(3) 0.010(2) -0.003(2) -0.012(2)
C3 0.051(4) 0.050(4) 0.036(3) 0.006(3) 0.000(3) -0.030(3)
C4 0.028(3) 0.061(4) 0.034(3) -0.004(3) -0.001(2) -0.004(3)
C5 0.032(3) 0.038(3) 0.031(3) -0.004(2) 0.002(2) -0.003(2)
C6 0.035(3) 0.027(3) 0.021(2) -0.0016(19) -0.004(2) -0.003(2)
C7 0.049(4) 0.046(3) 0.022(3) 0.001(2) -0.010(2) -0.015(3)
C8 0.078(5) 0.035(3) 0.034(3) -0.014(2) 0.008(3) -0.023(3)
C9 0.076(5) 0.027(3) 0.033(3) -0.006(2) 0.014(3) 0.000(3)
C10 0.041(3) 0.023(3) 0.029(3) -0.001(2) 0.006(2) 0.001(2)
C1A 0.029(3) 0.021(2) 0.028(3) -0.0022(19) -0.004(2) 0.003(2)
C2A 0.034(3) 0.037(3) 0.034(3) -0.007(2) 0.002(2) -0.007(2)
C3A 0.037(3) 0.055(4) 0.043(3) -0.009(3) 0.010(3) -0.001(3)
C4A 0.052(4) 0.045(4) 0.047(4) -0.018(3) -0.001(3) 0.012(3)
C5A 0.045(4) 0.026(3) 0.054(4) -0.013(3) -0.012(3) -0.005(3)
C6A 0.032(3) 0.032(3) 0.036(3) 0.000(2) -0.001(2) -0.005(2)
C1B 0.027(3) 0.030(3) 0.025(2) -0.002(2) -0.003(2) -0.003(2)
C2B 0.034(3) 0.042(3) 0.033(3) 0.003(2) 0.007(2) -0.005(3)
C3B 0.034(3) 0.054(4) 0.048(4) -0.006(3) 0.014(3) 0.008(3)
C4B 0.044(4) 0.037(3) 0.061(4) -0.009(3) -0.008(3) 0.008(3)
C5B 0.063(4) 0.035(3) 0.037(3) 0.007(2) -0.001(3) 0.010(3)
C6B 0.044(3) 0.036(3) 0.031(3) 0.004(2) 0.007(2) 0.005(3)
C1C 0.028(3) 0.038(3) 0.030(3) 0.005(2) 0.000(2) 0.002(2)
C2C 0.031(3) 0.077(5) 0.045(4) -0.001(3) -0.005(3) 0.007(3)
C3C 0.038(4) 0.113(7) 0.055(4) 0.010(4) -0.012(3) 0.008(4)
C4C 0.027(3) 0.084(5) 0.066(5) 0.028(4) 0.009(3) 0.022(3)
C5C 0.051(4) 0.041(3) 0.051(4) 0.010(3) 0.018(3) 0.015(3)
C6C 0.036(3) 0.029(3) 0.040(3) 0.007(2) -0.001(2) 0.001(2)
C1D 0.024(3) 0.029(3) 0.036(3) 0.008(2) -0.002(2) -0.002(2)
C2D 0.045(3) 0.045(3) 0.033(3) 0.004(2) 0.006(2) -0.009(3)
C3D 0.053(4) 0.091(6) 0.034(3) 0.009(3) 0.005(3) -0.008(4)
C4D 0.027(3) 0.109(7) 0.058(4) 0.040(5) -0.001(3) -0.007(4)
C5D 0.053(4) 0.056(4) 0.087(6) 0.041(4) 0.004(4) -0.009(4)
C6D 0.060(4) 0.031(3) 0.062(4) 0.010(3) 0.001(3) -0.004(3)
O1W 0.034(8) 0.029(8) 0.043(9) 0.000(6) -0.013(7) 0.007(6)

loop_
_atom_type_symbol
_atom_type_description
_atom_type_scat_dispersion_real
_atom_type_scat_dispersion_imag
_atom_type_scat_source
C C 0.0033 0.0016 'International Tables Vol C Tables 4.2.6.8 and 6.1.1.4'
H H 0.0000 0.0000 'International Tables Vol C Tables 4.2.6.8 and 6.1.1.4'
O O 0.0106 0.0060 'International Tables Vol C Tables 4.2.6.8 and 6.1.1.4'
Fe Fe 0.3463 0.8444 'International Tables Vol C Tables 4.2.6.8 and 6.1.1.4'
Zn Zn 0.2839 1.4301 'International Tables Vol C Tables 4.2.6.8 and 6.1.1.4'
Cl Cl 0.1484 0.1585 'International Tables Vol C Tables 4.2.6.8 and 6.1.1.4'
P P 0.1023 0.0942 'International Tables Vol C Tables 4.2.6.8 and 6.1.1.4'

loop_
_geom_angle_atom_site_label_1
_geom_angle_atom_site_label_2
_geom_angle_atom_site_label_3
_geom_angle
O1 Zn1 O2 102.07(15)
O1 Zn1 Cl2 107.33(12)
O2 Zn1 Cl2 108.56(12)
O1 Zn1 Cl1 107.94(11)
O2 Zn1 Cl1 109.23(11)
Cl2 Zn1 Cl1 120.19(7)
C1 Fe1 C7 160.4(2)
C1 Fe1 C6 124.83(19)
C7 Fe1 C6 41.6(2)
C1 Fe1 C2 41.25(19)
C7 Fe1 C2 155.7(2)
C6 Fe1 C2 161.2(2)
C1 Fe1 C5 41.0(2)
C7 Fe1 C5 122.5(2)
C6 Fe1 C5 109.0(2)
C2 Fe1 C5 68.8(2)
C1 Fe1 C8 159.0(2)
C7 Fe1 C8 40.3(2)
C6 Fe1 C8 68.8(2)
C2 Fe1 C8 120.9(2)
C5 Fe1 C8 156.8(3)
C1 Fe1 C10 110.1(2)
C7 Fe1 C10 69.2(2)
C6 Fe1 C10 41.1(2)
C2 Fe1 C10 124.1(2)
C5 Fe1 C10 126.2(2)
C8 Fe1 C10 68.4(2)
C1 Fe1 C3 68.6(2)
C7 Fe1 C3 119.7(2)
C6 Fe1 C3 157.6(2)
C2 Fe1 C3 40.5(2)
C5 Fe1 C3 68.1(2)
C8 Fe1 C3 104.7(2)
C10 Fe1 C3 158.2(2)
C1 Fe1 C4 68.6(2)
C7 Fe1 C4 105.6(2)
C6 Fe1 C4 123.5(2)
C2 Fe1 C4 67.9(2)
C5 Fe1 C4 40.8(2)
C8 Fe1 C4 119.7(2)
C10 Fe1 C4 161.7(2)
C3 Fe1 C4 39.8(2)
C1 Fe1 C9 124.7(2)
C7 Fe1 C9 68.2(2)
C6 Fe1 C9 68.3(2)
C2 Fe1 C9 107.6(2)
C5 Fe1 C9 161.9(2)
C8 Fe1 C9 40.6(3)
C10 Fe1 C9 40.1(2)
C3 Fe1 C9 121.5(2)
C4 Fe1 C9 155.9(2)
O1 P1 C1 114.9(2)
O1 P1 C1A 111.2(2)
C1 P1 C1A 105.4(2)
O1 P1 C1B 109.1(2)
C1 P1 C1B 107.7(2)
C1A P1 C1B 108.3(2)
O2 P2 C6 113.4(2)
O2 P2 C1D 113.0(2)
C6 P2 C1D 106.0(2)
O2 P2 C1C 108.0(2)
C6 P2 C1C 110.6(2)
C1D P2 C1C 105.6(2)
P1 O1 Zn1 158.8(3)
P2 O2 Zn1 142.9(2)
C5 C1 C2 107.5(5)
C5 C1 P1 124.7(4)
C2 C1 P1 127.7(4)
C5 C1 Fe1 69.9(3)
C2 C1 Fe1 69.8(3)
P1 C1 Fe1 128.1(3)
C3 C2 C1 107.7(5)
C3 C2 Fe1 70.2(3)
C1 C2 Fe1 69.0(3)
C4 C3 C2 108.9(5)
C4 C3 Fe1 70.2(3)
C2 C3 Fe1 69.3(3)
C3 C4 C5 108.5(5)
C3 C4 Fe1 70.0(3)
C5 C4 Fe1 69.1(3)
C1 C5 C4 107.5(5)
C1 C5 Fe1 69.0(3)
C4 C5 Fe1 70.1(3)
C10 C6 C7 107.2(5)
C10 C6 P2 124.4(4)
C7 C6 P2 128.3(4)
C10 C6 Fe1 70.0(3)
C7 C6 Fe1 69.1(3)
P2 C6 Fe1 128.1(3)
C8 C7 C6 107.9(5)
C8 C7 Fe1 70.3(3)
C6 C7 Fe1 69.3(3)
C7 C8 C9 108.3(5)
C7 C8 Fe1 69.3(3)
C9 C8 Fe1 70.1(3)
C10 C9 C8 108.7(5)
C10 C9 Fe1 69.7(3)
C8 C9 Fe1 69.3(3)
C9 C10 C6 107.9(5)
C9 C10 Fe1 70.2(3)
C6 C10 Fe1 68.9(3)
C6A C1A C2A 118.7(4)
C6A C1A P1 119.4(4)
C2A C1A P1 121.9(4)
C3A C2A C1A 120.5(5)
C4A C3A C2A 119.6(5)
C3A C4A C5A 120.7(5)
C4A C5A C6A 120.2(5)
C5A C6A C1A 120.3(5)
C6B C1B C2B 118.6(5)
C6B C1B P1 122.5(4)
C2B C1B P1 118.9(4)
C3B C2B C1B 120.1(5)
C4B C3B C2B 120.6(5)
C3B C4B C5B 120.0(6)
C4B C5B C6B 120.0(5)
C1B C6B C5B 120.6(5)
C6C C1C C2C 119.5(5)
C6C C1C P2 118.5(4)
C2C C1C P2 121.8(4)
C3C C2C C1C 119.0(6)
C4C C3C C2C 120.5(6)
C5C C4C C3C 120.3(6)
C4C C5C C6C 120.3(6)
C5C C6C C1C 120.3(5)
C2D C1D C6D 119.3(5)
C2D C1D P2 121.9(4)
C6D C1D P2 118.7(4)
C1D C2D C3D 119.3(6)
C4D C3D C2D 120.7(7)
C3D C4D C5D 120.6(6)
C4D C5D C6D 119.2(6)
C1D C6D C5D 121.0(6)

loop_
_geom_bond_atom_site_label_1
_geom_bond_atom_site_label_2
_geom_bond_distance
Zn1 O1 1.971(3)
Zn1 O2 1.985(3)
Zn1 Cl2 2.2005(16)
Zn1 Cl1 2.2122(14)
Fe1 C1 2.029(5)
Fe1 C7 2.031(5)
Fe1 C6 2.033(5)
Fe1 C2 2.039(5)
Fe1 C5 2.041(5)
Fe1 C8 2.045(5)
Fe1 C10 2.049(5)
Fe1 C3 2.051(5)
Fe1 C4 2.054(6)
Fe1 C9 2.056(6)
P1 O1 1.495(3)
P1 C1 1.776(5)
P1 C1A 1.788(5)
P1 C1B 1.792(5)
P2 O2 1.491(3)
P2 C6 1.776(5)
P2 C1D 1.793(5)
P2 C1C 1.796(5)
C1 C5 1.426(7)
C1 C2 1.433(7)
C2 C3 1.415(8)
C3 C4 1.396(9)
C4 C5 1.428(7)
C6 C10 1.433(7)
C6 C7 1.444(7)
C7 C8 1.406(8)
C8 C9 1.423(9)
C9 C10 1.407(7)
C1A C6A 1.386(7)
C1A C2A 1.406(7)
C2A C3A 1.384(7)
C3A C4A 1.371(8)
C4A C5A 1.377(9)
C5A C6A 1.383(7)
C1B C6B 1.383(7)
C1B C2B 1.392(7)
C2B C3B 1.382(8)
C3B C4B 1.368(8)
C4B C5B 1.370(8)
C5B C6B 1.389(7)
C1C C6C 1.385(7)
C1C C2C 1.396(7)
C2C C3C 1.389(9)
C3C C4C 1.371(10)
C4C C5C 1.365(9)
C5C C6C 1.377(8)
C1D C2D 1.373(7)
C1D C6D 1.379(7)
C2D C3D 1.397(8)
C3D C4D 1.352(10)
C4D C5D 1.367(11)
C5D C6D 1.382(9)
O1W H1W 0.85(2)
